data_4070389
loop_
_publ_author_name
'O, Wylie W. N.'
'Lough, Alan J.'
'Morris, Robert H.'

_publ_section_title
;
 Transmetalation of a Primary Amino-Functionalized N-Heterocyclic Carbene
 Ligand from an Axially Chiral Square-Planar Nickel(II) Complex to a
 Ruthenium(II) Precatalyst for the Transfer Hydrogenation of Ketones
;
_journal_issue 23
_journal_name_full Organometallics
_journal_page_first 6755
_journal_paper_doi 10.1021/om9007746
_journal_volume 28
_journal_year 2009
_chemical_formula_moiety 'C21 H27 Cl N3 Ru, C4 H8 O, F6 P'
_chemical_formula_sum 'C25 H35 Cl F6 N3 O P Ru'
_chemical_formula_weight 675.05
_chemical_name_systematic
; 
 ? 
;
_space_group_IT_number 61
_symmetry_cell_setting orthorhombic
_symmetry_space_group_name_Hall '-P 2ac 2ab'
_symmetry_space_group_name_H-M 'P b c a'
_atom_sites_solution_hydrogens geom
_atom_sites_solution_primary direct
_atom_sites_solution_secondary difmap
_audit_creation_method SHELXL-97
_cell_angle_alpha 90.00
_cell_angle_beta 90.00
_cell_angle_gamma 90.00
_cell_formula_units_Z 8
_cell_length_a 17.2032(3)
_cell_length_b 14.6600(8)
_cell_length_c 22.3736(10)
_cell_measurement_reflns_used 33763
_cell_measurement_temperature 150(1)
_cell_measurement_theta_max 27.5
_cell_measurement_theta_min 2.6
_cell_volume 5642.6(4)
_computing_cell_refinement 'Denzo-SMN (Otwinowski & Minor, 1997)'
_computing_data_collection 'Collect (Nonius B.V., 1997-2002)'
_computing_data_reduction Denzo-SMN
_computing_molecular_graphics 'PLATON (Spek, 2009)'
_computing_publication_material 'SHELXTL V6.1'
_computing_structure_refinement 'SHELXTL V6.1 (Sheldrick, 2008)'
_computing_structure_solution 'SIR-92 (Altomare et al., 1994)'
_diffrn_ambient_temperature 150(1)
_diffrn_detector_area_resol_mean 9
_diffrn_measured_fraction_theta_full 0.991
_diffrn_measured_fraction_theta_max 0.991
_diffrn_measurement_device_type 'Nonius KappaCCD'
_diffrn_measurement_method '\f scans and \w scans with \k offsets'
_diffrn_radiation_monochromator graphite
_diffrn_radiation_source 'fine-focus sealed tube'
_diffrn_radiation_type MoK\a
_diffrn_radiation_wavelength 0.71073
_diffrn_reflns_av_R_equivalents 0.1061
_diffrn_reflns_av_sigmaI/netI 0.0982
_diffrn_reflns_limit_h_max 22
_diffrn_reflns_limit_h_min -22
_diffrn_reflns_limit_k_max 18
_diffrn_reflns_limit_k_min -18
_diffrn_reflns_limit_l_max 28
_diffrn_reflns_limit_l_min -28
_diffrn_reflns_number 33763
_diffrn_reflns_theta_full 27.49
_diffrn_reflns_theta_max 27.49
_diffrn_reflns_theta_min 2.58
_exptl_absorpt_coefficient_mu 0.771
_exptl_absorpt_correction_T_max 0.993
_exptl_absorpt_correction_T_min 0.805
_exptl_absorpt_correction_type multi-scan
_exptl_absorpt_process_details
;
multi-scan from symmetry-related measurements 
 Sortav (Blessing 1995)
;
_exptl_crystal_colour brown
_exptl_crystal_density_diffrn 1.589
_exptl_crystal_density_method 'not measured'
_exptl_crystal_description needle
_exptl_crystal_F_000 2752
_exptl_crystal_size_max 0.24
_exptl_crystal_size_mid 0.14
_exptl_crystal_size_min 0.04
_refine_diff_density_max 1.345
_refine_diff_density_min -0.857
_refine_diff_density_rms 0.120
_refine_ls_extinction_method none
_refine_ls_goodness_of_fit_ref 1.000
_refine_ls_hydrogen_treatment constr
_refine_ls_matrix_type full
_refine_ls_number_parameters 344
_refine_ls_number_reflns 6411
_refine_ls_number_restraints 7
_refine_ls_restrained_S_all 1.004
_refine_ls_R_factor_all 0.1312
_refine_ls_R_factor_gt 0.0559
_refine_ls_shift/su_max 0.001
_refine_ls_shift/su_mean 0.000
_refine_ls_structure_factor_coef Fsqd
_refine_ls_weighting_details 'calc w=1/[\s^2^(Fo^2^)+(0.0813P)^2^] where P=(Fo^2^+2Fc^2^)/3'
_refine_ls_weighting_scheme calc
_refine_ls_wR_factor_gt 0.1264
_refine_ls_wR_factor_ref 0.1602
_reflns_number_gt 3556
_reflns_number_total 6411
_reflns_threshold_expression I>2\s(I)
_cod_data_source_file om9007746_si_002.cif
_cod_data_source_block 3
_cod_depositor_comments
;
The following automatic conversions were performed:

'_symmetry_cell_setting' value 'Orthorhombic' changed to
'orthorhombic' according to
/home/saulius/struct/CIF-dictionaries/cif_core.dic dictionary named
'cif_core.dic' version 2.4.2 from 2011-04-26.

Automatic conversion script
Id: cif_fix_values 1715 2011-07-08 13:25:40Z adriana 
;
_cod_database_code 4070389

loop_
_symmetry_equiv_pos_as_xyz
'x, y, z'
'-x+1/2, -y, z+1/2'
'x+1/2, -y+1/2, -z'
'-x, y+1/2, -z+1/2'
'-x, -y, -z'
'x-1/2, y, -z-1/2'
'-x-1/2, y-1/2, z'
'x, -y-1/2, z-1/2'

loop_
_atom_site_label
_atom_site_type_symbol
_atom_site_fract_x
_atom_site_fract_y
_atom_site_fract_z
_atom_site_U_iso_or_equiv
_atom_site_adp_type
_atom_site_occupancy
_atom_site_symmetry_multiplicity
_atom_site_calc_flag
_atom_site_refinement_flags
_atom_site_disorder_assembly
_atom_site_disorder_group
Ru1 Ru 0.21108(2) 0.39548(2) 0.053425(18) 0.02675(15) Uani 1 1 d . . .
Cl1 Cl 0.11124(8) 0.28509(8) 0.02988(6) 0.0387(3) Uani 1 1 d . . .
N1 N 0.2797(2) 0.2896(3) -0.05457(19) 0.0334(10) Uani 1 1 d . . .
N2 N 0.3614(2) 0.2892(3) 0.01822(18) 0.0319(10) Uani 1 1 d . . .
N3 N 0.2254(2) 0.3085(3) 0.12981(19) 0.0308(10) Uani 1 1 d . . .
H3B H 0.2325 0.3457 0.1625 0.037 Uiso 1 1 calc R . .
H3C H 0.1791 0.2783 0.1355 0.037 Uiso 1 1 calc R . .
C1 C 0.2887(3) 0.3175(3) 0.0027(2) 0.0302(11) Uani 1 1 d . . .
C2 C 0.3454(3) 0.2445(4) -0.0750(3) 0.0417(14) Uani 1 1 d . . .
H2A H 0.3529 0.2188 -0.1135 0.050 Uiso 1 1 calc R . .
C3 C 0.3959(3) 0.2445(3) -0.0297(3) 0.0402(14) Uani 1 1 d . . .
H3A H 0.4465 0.2185 -0.0301 0.048 Uiso 1 1 calc R . .
C4 C 0.2124(3) 0.3074(4) -0.0942(3) 0.0465(15) Uani 1 1 d . . .
H4A H 0.1741 0.3449 -0.0730 0.070 Uiso 1 1 calc R . .
H4B H 0.1885 0.2493 -0.1058 0.070 Uiso 1 1 calc R . .
H4C H 0.2300 0.3396 -0.1301 0.070 Uiso 1 1 calc R . .
C5 C 0.4012(3) 0.3064(3) 0.0738(2) 0.0327(12) Uani 1 1 d . . .
C6 C 0.4758(3) 0.3417(4) 0.0710(3) 0.0426(14) Uani 1 1 d . . .
H6A H 0.4989 0.3560 0.0336 0.051 Uiso 1 1 calc R . .
C7 C 0.5161(3) 0.3558(4) 0.1241(3) 0.0515(17) Uani 1 1 d . . .
H7A H 0.5674 0.3796 0.1226 0.062 Uiso 1 1 calc R . .
C8 C 0.4829(4) 0.3358(4) 0.1793(3) 0.0540(17) Uani 1 1 d . . .
H8A H 0.5105 0.3468 0.2154 0.065 Uiso 1 1 calc R . .
C9 C 0.4088(3) 0.2993(4) 0.1802(3) 0.0454(15) Uani 1 1 d . . .
H9A H 0.3858 0.2849 0.2176 0.054 Uiso 1 1 calc R . .
C10 C 0.3668(3) 0.2831(3) 0.1282(2) 0.0325(12) Uani 1 1 d . . .
C11 C 0.2884(3) 0.2388(3) 0.1308(3) 0.0343(12) Uani 1 1 d . . .
H11A H 0.2822 0.1971 0.0964 0.041 Uiso 1 1 calc R . .
H11B H 0.2843 0.2022 0.1679 0.041 Uiso 1 1 calc R . .
C12 C 0.2799(3) 0.5182(3) 0.0330(3) 0.0357(13) Uani 1 1 d . . .
C13 C 0.2161(3) 0.5143(3) -0.0082(2) 0.0325(12) Uani 1 1 d . . .
H13A H 0.2266 0.5042 -0.0517 0.039 Uiso 1 1 calc R . .
C14 C 0.1403(3) 0.5041(3) 0.0139(2) 0.0337(13) Uani 1 1 d . . .
H14A H 0.0983 0.4865 -0.0147 0.040 Uiso 1 1 calc R . .
C15 C 0.1227(3) 0.5026(3) 0.0771(2) 0.0294(12) Uani 1 1 d . . .
C16 C 0.1855(3) 0.5087(3) 0.1164(3) 0.0322(12) Uani 1 1 d . . .
H16A H 0.1767 0.4936 0.1595 0.039 Uiso 1 1 calc R . .
C17 C 0.2634(3) 0.5150(3) 0.0952(3) 0.0338(13) Uani 1 1 d . . .
H17A H 0.3072 0.5064 0.1241 0.041 Uiso 1 1 calc R . .
C18 C 0.3616(3) 0.5275(4) 0.0100(3) 0.0478(15) Uani 1 1 d . . .
H18A H 0.3742 0.5922 0.0049 0.072 Uiso 1 1 calc R . .
H18B H 0.3661 0.4963 -0.0286 0.072 Uiso 1 1 calc R . .
H18C H 0.3979 0.5000 0.0386 0.072 Uiso 1 1 calc R . .
C19 C 0.0395(3) 0.4895(3) 0.0969(3) 0.0360(13) Uani 1 1 d . . .
H19A H 0.0126 0.4530 0.0653 0.043 Uiso 1 1 calc R . .
C20 C -0.0009(3) 0.5828(3) 0.1001(3) 0.0428(14) Uani 1 1 d . . .
H20A H -0.0025 0.6101 0.0601 0.064 Uiso 1 1 calc R . .
H20B H 0.0281 0.6229 0.1271 0.064 Uiso 1 1 calc R . .
H20C H -0.0540 0.5749 0.1151 0.064 Uiso 1 1 calc R . .
C21 C 0.0318(4) 0.4380(4) 0.1551(3) 0.0599(18) Uani 1 1 d . . .
H21A H 0.0603 0.3803 0.1523 0.090 Uiso 1 1 calc R . .
H21B H -0.0232 0.4256 0.1630 0.090 Uiso 1 1 calc R . .
H21C H 0.0534 0.4748 0.1877 0.090 Uiso 1 1 calc R . .
P1 P 0.24418(10) 0.43962(11) 0.29604(7) 0.0455(4) Uani 1 1 d . . .
F1 F 0.2759(3) 0.3385(3) 0.2985(2) 0.0953(15) Uani 1 1 d . . .
F2 F 0.2129(2) 0.5398(3) 0.2913(2) 0.0969(16) Uani 1 1 d . . .
F3 F 0.3198(2) 0.4765(3) 0.32781(18) 0.0875(14) Uani 1 1 d . . .
F4 F 0.1665(2) 0.4053(3) 0.26400(18) 0.0843(13) Uani 1 1 d . . .
F5 F 0.2053(2) 0.4238(3) 0.35957(17) 0.0805(13) Uani 1 1 d . . .
F6 F 0.2838(2) 0.4507(2) 0.23174(14) 0.0556(9) Uani 1 1 d . . .
O1 O 0.1145(4) 0.1673(5) 0.1620(3) 0.058(2) Uiso 0.603(10) 1 d P A 1
C22 C 0.1157(5) 0.1582(5) 0.2286(3) 0.082(2) Uani 1 1 d D A 1
H22A H 0.1671 0.1399 0.2445 0.099 Uiso 0.603(10) 1 calc PR A 1
H22B H 0.0962 0.2130 0.2496 0.099 Uiso 0.603(10) 1 calc PR A 1
C23 C 0.0585(8) 0.0819(10) 0.2272(8) 0.105(5) Uiso 0.603(10) 1 d PD A 1
H23A H 0.0823 0.0265 0.2097 0.126 Uiso 0.603(10) 1 calc PR A 1
H23B H 0.0405 0.0673 0.2682 0.126 Uiso 0.603(10) 1 calc PR A 1
C24 C -0.0070(9) 0.1131(14) 0.1903(7) 0.116(8) Uiso 0.603(10) 1 d PD A 1
H24C H -0.0457 0.0646 0.1823 0.139 Uiso 0.603(10) 1 calc PR A 1
H24D H -0.0329 0.1682 0.2063 0.139 Uiso 0.603(10) 1 calc PR A 1
C25 C 0.0417(8) 0.1317(9) 0.1404(6) 0.081(4) Uiso 0.603(10) 1 d PD A 1
H25A H 0.0165 0.1767 0.1138 0.097 Uiso 0.603(10) 1 calc PR A 1
H25B H 0.0508 0.0751 0.1174 0.097 Uiso 0.603(10) 1 calc PR A 1
O1A O 0.0870(6) 0.2163(7) 0.1864(5) 0.057(4) Uiso 0.397(10) 1 d PD A 2
H22C H 0.1471 0.1903 0.2592 0.099 Uiso 0.397(10) 1 calc PR A 2
H22D H 0.1467 0.1082 0.2107 0.099 Uiso 0.397(10) 1 calc PR A 2
C23A C 0.0434(8) 0.1269(13) 0.2518(8) 0.065(5) Uiso 0.397(10) 1 d PD A 2
H23C H 0.0291 0.1635 0.2873 0.078 Uiso 0.397(10) 1 calc PR A 2
H23D H 0.0484 0.0624 0.2643 0.078 Uiso 0.397(10) 1 calc PR A 2
C24A C -0.0167(15) 0.135(2) 0.2068(12) 0.154(16) Uiso 0.397(10) 1 d PD A 2
H24A H -0.0301 0.0740 0.1905 0.185 Uiso 0.397(10) 1 calc PR A 2
H24B H -0.0642 0.1623 0.2242 0.185 Uiso 0.397(10) 1 calc PR A 2
C25A C 0.0139(9) 0.1918(11) 0.1611(8) 0.054(5) Uiso 0.397(10) 1 d PD A 2
H25C H -0.0193 0.2459 0.1542 0.065 Uiso 0.397(10) 1 calc PR A 2
H25D H 0.0204 0.1581 0.1230 0.065 Uiso 0.397(10) 1 calc PR A 2

loop_
_atom_site_aniso_label
_atom_site_aniso_U_11
_atom_site_aniso_U_22
_atom_site_aniso_U_33
_atom_site_aniso_U_23
_atom_site_aniso_U_13
_atom_site_aniso_U_12
Ru1 0.0231(2) 0.0248(2) 0.0324(3) -0.00032(17) -0.00175(19) 0.00061(16)
Cl1 0.0302(8) 0.0336(7) 0.0523(9) -0.0034(6) -0.0061(6) -0.0042(5)
N1 0.030(3) 0.037(2) 0.033(3) -0.0046(19) -0.005(2) 0.0037(19)
N2 0.027(2) 0.036(2) 0.033(3) -0.0034(19) -0.002(2) 0.0025(19)
N3 0.026(2) 0.030(2) 0.037(3) 0.0026(18) -0.0013(19) -0.0015(17)
C1 0.030(3) 0.027(3) 0.033(3) -0.001(2) -0.001(2) -0.003(2)
C2 0.038(4) 0.047(3) 0.041(4) -0.014(3) 0.001(3) -0.001(3)
C3 0.032(3) 0.043(3) 0.046(4) -0.011(3) 0.010(3) 0.003(2)
C4 0.041(4) 0.057(4) 0.041(4) -0.002(3) -0.009(3) 0.005(3)
C5 0.024(3) 0.032(3) 0.042(3) -0.003(2) -0.004(2) 0.007(2)
C6 0.022(3) 0.051(4) 0.055(4) -0.006(3) 0.005(3) 0.000(2)
C7 0.024(3) 0.055(4) 0.075(5) -0.015(3) -0.009(3) 0.001(3)
C8 0.040(4) 0.065(4) 0.057(5) -0.015(3) -0.014(3) 0.009(3)
C9 0.040(4) 0.049(3) 0.047(4) -0.005(3) -0.007(3) 0.012(3)
C10 0.027(3) 0.029(3) 0.041(3) -0.004(2) -0.005(3) 0.008(2)
C11 0.032(3) 0.029(3) 0.042(3) 0.008(2) 0.000(3) 0.001(2)
C12 0.036(3) 0.018(2) 0.053(4) 0.007(2) 0.003(3) -0.003(2)
C13 0.040(3) 0.029(3) 0.029(3) 0.005(2) 0.001(3) 0.001(2)
C14 0.036(3) 0.027(3) 0.038(3) 0.005(2) -0.011(3) 0.000(2)
C15 0.032(3) 0.021(2) 0.035(3) 0.001(2) 0.005(3) 0.004(2)
C16 0.032(3) 0.025(3) 0.040(3) -0.005(2) 0.002(3) 0.004(2)
C17 0.031(3) 0.026(3) 0.045(4) -0.003(2) -0.006(3) -0.004(2)
C18 0.038(4) 0.039(3) 0.066(4) 0.004(3) 0.012(3) -0.003(3)
C19 0.026(3) 0.039(3) 0.043(4) 0.000(2) -0.003(3) 0.006(2)
C20 0.032(3) 0.047(3) 0.049(4) -0.012(3) -0.005(3) 0.008(2)
C21 0.041(4) 0.066(4) 0.073(5) 0.023(4) 0.014(3) 0.011(3)
P1 0.0406(10) 0.0591(10) 0.0368(9) -0.0018(7) -0.0014(8) -0.0059(8)
F1 0.132(4) 0.070(3) 0.083(3) 0.025(2) 0.020(3) 0.021(3)
F2 0.092(4) 0.065(3) 0.133(4) -0.013(3) 0.023(3) 0.022(2)
F3 0.053(3) 0.151(4) 0.058(3) -0.008(3) -0.006(2) -0.036(3)
F4 0.062(3) 0.125(3) 0.065(3) 0.009(2) -0.019(2) -0.039(2)
F5 0.053(3) 0.144(4) 0.045(2) -0.009(2) 0.0163(19) -0.031(2)
F6 0.062(2) 0.071(2) 0.035(2) 0.0063(16) 0.0064(17) 0.0081(18)
C22 0.103(7) 0.076(5) 0.068(6) -0.005(4) -0.014(5) 0.019(5)
C22A 0.103(7) 0.076(5) 0.068(6) -0.005(4) -0.014(5) 0.019(5)

loop_
_atom_type_symbol
_atom_type_description
_atom_type_scat_dispersion_real
_atom_type_scat_dispersion_imag
_atom_type_scat_source
C C 0.0033 0.0016 'International Tables Vol C Tables 4.2.6.8 and 6.1.1.4'
H H 0.0000 0.0000 'International Tables Vol C Tables 4.2.6.8 and 6.1.1.4'
N N 0.0061 0.0033 'International Tables Vol C Tables 4.2.6.8 and 6.1.1.4'
P P 0.1023 0.0942 'International Tables Vol C Tables 4.2.6.8 and 6.1.1.4'
F F 0.0171 0.0103 'International Tables Vol C Tables 4.2.6.8 and 6.1.1.4'
Cl Cl 0.1484 0.1585 'International Tables Vol C Tables 4.2.6.8 and 6.1.1.4'
Ru Ru -1.2594 0.8363 'International Tables Vol C Tables 4.2.6.8 and 6.1.1.4'
O O 0.0106 0.0060 'International Tables Vol C Tables 4.2.6.8 and 6.1.1.4'

loop_
_geom_angle_atom_site_label_1
_geom_angle_atom_site_label_2
_geom_angle_atom_site_label_3
_geom_angle
C1 Ru1 N3 91.98(17)
C1 Ru1 C17 114.08(19)
N3 Ru1 C17 95.07(18)
C1 Ru1 C14 122.2(2)
N3 Ru1 C14 144.73(18)
C17 Ru1 C14 79.56(19)
C1 Ru1 C12 89.50(19)
N3 Ru1 C12 126.08(19)
C17 Ru1 C12 37.8(2)
C14 Ru1 C12 67.7(2)
C1 Ru1 C16 151.50(19)
N3 Ru1 C16 87.79(18)
C17 Ru1 C16 37.76(19)
C14 Ru1 C16 66.6(2)
C12 Ru1 C16 68.1(2)
C1 Ru1 C13 93.81(19)
N3 Ru1 C13 162.68(18)
C17 Ru1 C13 67.7(2)
C14 Ru1 C13 37.09(18)
C12 Ru1 C13 37.81(19)
C16 Ru1 C13 79.4(2)
C1 Ru1 C15 160.13(19)
N3 Ru1 C15 107.75(17)
C17 Ru1 C15 67.50(19)
C14 Ru1 C15 37.94(19)
C12 Ru1 C15 80.87(19)
C16 Ru1 C15 36.40(18)
C13 Ru1 C15 67.99(18)
C1 Ru1 Cl1 88.24(13)
N3 Ru1 Cl1 81.81(11)
C17 Ru1 Cl1 157.60(15)
C14 Ru1 Cl1 90.20(14)
C12 Ru1 Cl1 152.09(16)
C16 Ru1 Cl1 119.84(14)
C13 Ru1 Cl1 114.65(14)
C15 Ru1 Cl1 92.20(13)
C1 N1 C2 111.3(4)
C1 N1 C4 127.1(4)
C2 N1 C4 121.5(5)
C1 N2 C3 109.9(4)
C1 N2 C5 127.1(4)
C3 N2 C5 123.0(4)
C11 N3 Ru1 120.2(3)
N1 C1 N2 104.8(4)
N1 C1 Ru1 127.3(4)
N2 C1 Ru1 127.8(4)
C3 C2 N1 106.3(5)
C2 C3 N2 107.8(5)
C6 C5 C10 121.6(5)
C6 C5 N2 117.8(5)
C10 C5 N2 120.5(5)
C5 C6 C7 118.6(6)
C6 C7 C8 121.5(6)
C9 C8 C7 118.2(6)
C8 C9 C10 122.2(6)
C9 C10 C5 117.9(5)
C9 C10 C11 120.6(5)
C5 C10 C11 121.5(5)
N3 C11 C10 110.9(4)
C17 C12 C13 118.5(5)
C17 C12 C18 121.7(5)
C13 C12 C18 119.9(5)
C17 C12 Ru1 70.3(3)
C13 C12 Ru1 71.9(3)
C18 C12 Ru1 130.3(3)
C14 C13 C12 119.2(5)
C14 C13 Ru1 70.2(3)
C12 C13 Ru1 70.3(3)
C13 C14 C15 122.7(5)
C13 C14 Ru1 72.7(3)
C15 C14 Ru1 73.2(3)
C16 C15 C14 117.0(5)
C16 C15 C19 123.8(5)
C14 C15 C19 119.1(5)
C16 C15 Ru1 70.7(3)
C14 C15 Ru1 68.9(3)
C19 C15 Ru1 128.4(3)
C15 C16 C17 121.5(5)
C15 C16 Ru1 72.9(3)
C17 C16 Ru1 69.6(3)
C12 C17 C16 121.0(5)
C12 C17 Ru1 71.9(3)
C16 C17 Ru1 72.6(3)
C15 C19 C21 113.5(4)
C15 C19 C20 109.3(4)
C21 C19 C20 111.4(5)
F2 P1 F3 89.6(3)
F2 P1 F1 178.1(3)
F3 P1 F1 91.2(3)
F2 P1 F5 93.1(3)
F3 P1 F5 89.7(2)
F1 P1 F5 88.7(3)
F2 P1 F4 88.7(3)
F3 P1 F4 178.3(3)
F1 P1 F4 90.5(3)
F5 P1 F4 90.2(2)
F2 P1 F6 89.4(2)
F3 P1 F6 91.0(2)
F1 P1 F6 88.9(2)
F5 P1 F6 177.4(2)
F4 P1 F6 89.2(2)
C25 O1 C22 108.2(7)
C23 C22 O1 92.2(8)
C24 C23 C22 106.5(12)
C25 C24 C23 92.8(13)
C24 C25 O1 108.7(12)
C25A C24A C23A 106.4(17)
C24A C25A O1A 100.9(15)

loop_
_geom_bond_atom_site_label_1
_geom_bond_atom_site_label_2
_geom_bond_distance
Ru1 C1 2.092(5)
Ru1 N3 2.146(4)
Ru1 C17 2.181(5)
Ru1 C14 2.191(5)
Ru1 C12 2.201(5)
Ru1 C16 2.221(5)
Ru1 C13 2.223(5)
Ru1 C15 2.248(5)
Ru1 Cl1 2.4180(13)
N1 C1 1.353(6)
N1 C2 1.387(7)
N1 C4 1.481(6)
N2 C1 1.363(6)
N2 C3 1.390(6)
N2 C5 1.441(7)
N3 C11 1.490(6)
C2 C3 1.337(8)
C5 C6 1.386(7)
C5 C10 1.395(7)
C6 C7 1.391(8)
C7 C8 1.393(9)
C8 C9 1.383(8)
C9 C10 1.391(7)
C10 C11 1.497(7)
C12 C17 1.420(8)
C12 C13 1.434(7)
C12 C18 1.505(7)
C13 C14 1.404(7)
C14 C15 1.444(7)
C15 C16 1.396(7)
C15 C19 1.511(7)
C16 C17 1.425(7)
C19 C21 1.511(8)
C19 C20 1.536(7)
P1 F2 1.568(4)
P1 F3 1.578(4)
P1 F1 1.580(4)
P1 F5 1.588(4)
P1 F4 1.598(4)
P1 F6 1.601(4)
O1 C25 1.440(14)
O1 C22 1.497(10)
C22 C23 1.491(9)
C23 C24 1.471(9)
C24 C25 1.422(9)
O1A C25A 1.425(18)
C23A C24A 1.447(10)
C24A C25A 1.423(10)

loop_
_geom_hbond_atom_site_label_D
_geom_hbond_atom_site_label_H
_geom_hbond_atom_site_label_A
_geom_hbond_distance_DH
_geom_hbond_distance_HA
_geom_hbond_distance_DA
_geom_hbond_angle_DHA
N3 H3B F6 0.92 2.36 3.249(5) 163.6
N3 H3C O1 0.92 2.06 2.905(8) 152.6
N3 H3C O1A 0.92 2.15 3.016(11) 156.0
